data_7161193
loop_
_publ_author_name
'Baire, Beeraiah'
'Gollachinnamola, Ramesh'
'Mishra, Surabhi'

_publ_section_title
;
 A Hydrido-Alkynyl-Prins Cyclization Using Isopropanol as Hydride Donor:
 Discovery, Scope and Mechanistic Study
;
_journal_name_full 'Organic &amp; Biomolecular Chemistry'
_journal_paper_doi 10.1039/D6OB00688D
_journal_year 2026
_chemical_formula_moiety 'C26 H27 N O3 S'
_chemical_formula_sum 'C26 H27 N O3 S'
_chemical_formula_weight 433.54
_space_group_crystal_system triclinic
_space_group_IT_number 2
_space_group_name_Hall '-P 1'
_space_group_name_H-M_alt 'P -1'
_atom_sites_solution_hydrogens mixed
_atom_sites_solution_primary 'Intrinsic Phasing'
_audit_creation_method
;FinalCif 2024.9-0 by Daniel Kratzert, Freiburg 2025, 
https://dkratzert.de/finalcif.html
;
_audit_update_record
;
2025-08-22 deposited with the CCDC.	2026-06-01 downloaded from the CCDC.
;
_cell_angle_alpha 95.674(3)
_cell_angle_beta 95.851(4)
_cell_angle_gamma 109.596(3)
_cell_formula_units_Z 2
_cell_length_a 9.2311(10)
_cell_length_b 9.9852(9)
_cell_length_c 13.0327(13)
_cell_measurement_reflns_used 9835
_cell_measurement_temperature 263(2)
_cell_measurement_theta_max 27.9423
_cell_measurement_theta_min 2.5135
_cell_measurement_wavelength 0.71073
_cell_volume 1114.40(19)
_computing_cell_refinement 'SAINT V8.41 (Bruker AXS LLC)'
_computing_data_collection 'Bruker Instrument Service v8.5.1.2.Release'
_computing_data_reduction 'SAINT V8.41 (Bruker AXS LLC)'
_computing_molecular_graphics 'shelXle (C.B. Huebschle, rev 1503)'
_computing_structure_refinement 'SHELXL-2019/2 (Sheldrick, 2019)'
_computing_structure_solution 'SHELXT 2018/2 (Sheldrick, 2018)'
_diffrn_ambient_environment N~2~
_diffrn_ambient_temperature 263(2)
_diffrn_detector CPAD
_diffrn_detector_area_resol_mean 7.391
_diffrn_detector_type 'Bruker PHOTON III'
_diffrn_measured_fraction_theta_full 0.994
_diffrn_measured_fraction_theta_max 0.994
_diffrn_measurement_details
;<Phi   scan: start= 360.0; len= 180.0; end= 540.0 at [Counterclockwise Eulerian 
angles: dx= 50.00 mm theta=   0.000 deg omega=   0.000 deg chi=  54.740 deg] 
measure for 1.0 seconds; frame angle 1.00 degrees, wavelength=0.71073>
<Phi   scan: start= 180.0; len= 180.0; end= 360.0 at [Counterclockwise Eulerian 
angles: dx= 50.00 mm theta=   0.000 deg omega=   0.000 deg chi=  54.740 deg] 
measure for 1.0 seconds; frame angle 1.00 degrees, wavelength=0.71073>
<Phi   scan: start= 180.0; len= 180.0; end= 360.0 at [Counterclockwise Eulerian 
angles: dx= 50.00 mm theta=   0.000 deg omega=   0.000 deg chi=  54.740 deg] 
measure for 1.0 seconds; frame angle 1.00 degrees, wavelength=0.71073>
<Phi   scan: start= 360.0; len= 180.0; end= 540.0 at [Counterclockwise Eulerian 
angles: dx= 50.00 mm theta=   0.000 deg omega=   0.000 deg chi=  54.740 deg] 
measure for 1.0 seconds; frame angle 1.00 degrees, wavelength=0.71073>
<Phi   scan: start= 360.0; len=   0.5; end= 360.5 at [Counterclockwise Eulerian 
angles: dx= 50.00 mm theta=   6.489 deg omega=   0.858 deg chi= -24.000 deg] 
measure for 6.0 seconds; frame angle 0.50 degrees, wavelength=0.71073>
<Omega scan: start= 324.6; len=  66.0; end= 390.6 at [Counterclockwise Eulerian 
angles: dx= 50.00 mm theta=   8.007 deg phi= 180.000 deg chi=  68.500 deg] 
measure for 6.0 seconds; frame angle 0.50 degrees, wavelength=0.71073>
<Omega scan: start= 324.6; len=  69.5; end= 394.1 at [Counterclockwise Eulerian 
angles: dx= 50.00 mm theta=   9.733 deg phi= 360.000 deg chi=  68.500 deg] 
measure for 6.0 seconds; frame angle 0.50 degrees, wavelength=0.71073>
<Omega scan: start=   5.0; len= 122.5; end= 127.5 at [Counterclockwise Eulerian 
angles: dx= 50.00 mm theta=   6.489 deg phi= 153.000 deg chi= -44.500 deg] 
measure for 6.0 seconds; frame angle 0.50 degrees, wavelength=0.71073>
<Phi   scan: start=   0.0; len= 360.0; end= 360.0 at [Counterclockwise Eulerian 
angles: dx= 50.00 mm theta=   6.489 deg omega= 271.846 deg chi=  24.000 deg] 
measure for 6.0 seconds; frame angle 0.50 degrees, wavelength=0.71073>
<Omega scan: start= 324.6; len=  66.0; end= 390.6 at [Counterclockwise Eulerian 
angles: dx= 50.00 mm theta=   8.007 deg phi= 108.000 deg chi=  68.500 deg] 
measure for 6.0 seconds; frame angle 0.50 degrees, wavelength=0.71073>
<Omega scan: start=   5.0; len= 122.5; end= 127.5 at [Counterclockwise Eulerian 
angles: dx= 50.00 mm theta=   6.489 deg phi=  51.000 deg chi= -44.500 deg] 
measure for 6.0 seconds; frame angle 0.50 degrees, wavelength=0.71073>
<Omega scan: start= 324.6; len=  66.0; end= 390.6 at [Counterclockwise Eulerian 
angles: dx= 50.00 mm theta=   8.007 deg phi=  36.000 deg chi=  68.500 deg] 
measure for 6.0 seconds; frame angle 0.50 degrees, wavelength=0.71073>
<Phi   scan: start= 360.0; len=   0.5; end= 360.5 at [Counterclockwise Eulerian 
angles: dx= 50.00 mm theta=   6.489 deg omega=   3.955 deg chi= -44.500 deg] 
measure for 6.0 seconds; frame angle 0.50 degrees, wavelength=0.71073>
<Phi   scan: start= 360.0; len= 180.0; end= 540.0 at [Counterclockwise Eulerian 
angles: dx= 50.00 mm theta=   0.000 deg omega=   0.000 deg chi=  54.740 deg] 
measure for 1.0 seconds; frame angle 1.00 degrees, wavelength=0.71073>
;
_diffrn_measurement_device 'FIXED CHI diffractometer'
_diffrn_measurement_device_type 'Bruker D8 QUEST'
_diffrn_measurement_method '\w and \f scans'
_diffrn_radiation_monochromator 'multilayer mirror'
_diffrn_radiation_probe x-ray
_diffrn_radiation_type 'Mo K\a'
_diffrn_radiation_wavelength 0.71073
_diffrn_reflns_av_R_equivalents 0.0521
_diffrn_reflns_av_unetI/netI 0.0286
_diffrn_reflns_Laue_measured_fraction_full 0.994
_diffrn_reflns_Laue_measured_fraction_max 0.994
_diffrn_reflns_limit_h_max 10
_diffrn_reflns_limit_h_min -10
_diffrn_reflns_limit_k_max 11
_diffrn_reflns_limit_k_min -11
_diffrn_reflns_limit_l_max 15
_diffrn_reflns_limit_l_min -15
_diffrn_reflns_number 45429
_diffrn_reflns_point_group_measured_fraction_full 0.994
_diffrn_reflns_point_group_measured_fraction_max 0.994
_diffrn_reflns_reduction_process narrow-frame
_diffrn_reflns_theta_full 24.995
_diffrn_reflns_theta_max 24.995
_diffrn_reflns_theta_min 2.513
_diffrn_source 'microfocus sealed tube'
_diffrn_source_current 1.4
_diffrn_source_target Mo
_diffrn_source_type 'INCOATEC I\mS 3.0'
_diffrn_source_voltage 50
_exptl_absorpt_coefficient_mu 0.173
_exptl_absorpt_correction_T_max 0.993
_exptl_absorpt_correction_T_min 0.969
_exptl_absorpt_correction_type multi-scan
_exptl_absorpt_process_details
;Krause, L., Herbst-Irmer, R., Sheldrick, G. M., Stalke, D. (2015).
"Comparison of silver and molybdenum microfocus X-ray sources for single-crystal
 structure determination"
J. Appl. Cryst. 48, 3-10.
doi:10.1107/S1600576714022985
;
_exptl_crystal_colour 'clear light colourless'
_exptl_crystal_density_diffrn 1.292
_exptl_crystal_description block
_exptl_crystal_F_000 460
_exptl_crystal_size_max 0.181
_exptl_crystal_size_mid 0.075
_exptl_crystal_size_min 0.04
_refine_diff_density_max 0.618
_refine_diff_density_min -0.369
_refine_diff_density_rms 0.072
_refine_ls_extinction_coef 0.029(5)
_refine_ls_extinction_expression Fc^*^=kFc[1+0.001xFc^2^\l^3^/sin(2\q)]^-1/4^
_refine_ls_extinction_method 'SHELXL-2019/2 (Sheldrick 2019)'
_refine_ls_goodness_of_fit_ref 1.053
_refine_ls_hydrogen_treatment mixed
_refine_ls_matrix_type full
_refine_ls_number_parameters 391
_refine_ls_number_reflns 3898
_refine_ls_number_restraints 613
_refine_ls_restrained_S_all 0.989
_refine_ls_R_factor_all 0.0563
_refine_ls_R_factor_gt 0.0488
_refine_ls_shift/su_max 0.001
_refine_ls_shift/su_mean 0.000
_refine_ls_structure_factor_coef Fsqd
_refine_ls_weighting_details 'w=1/[\s^2^(Fo^2^)+(0.0553P)^2^+0.6767P] where P=(Fo^2^+2Fc^2^)/3'
_refine_ls_weighting_scheme calc
_refine_ls_wR_factor_gt 0.1187
_refine_ls_wR_factor_ref 0.1251
_reflns_Friedel_coverage 0.000
_reflns_number_gt 3409
_reflns_number_total 3898
_reflns_threshold_expression 'I > 2\s(I)'
_cod_data_source_file d6ob00688d2.cif
_cod_data_source_block mo_Ramesh_gr232_a
_cod_depositor_comments
;
The following automatic conversions were performed:

data item '_exptl_absorpt_correction_type' value 'Multi-Scan' was
changed to 'multi-scan' in accordance with the
/home/data/users/saulius/crontab/automatic-downloads/rss-feeds/RSC/lib/dictionaries/cif_core.dic
dictionary named 'cif_core.dic' version 2.4.2 last updated on
2011-04-26.

Automatic conversion script
Id: cif_fix_values 8170 2020-07-09 18:12:32Z antanas 
;
_cod_database_code 7161193
_shelx_shelxl_version_number 2019/3
_shelx_space_group_comment
;
The symmetry employed for this shelxl refinement is uniquely defined
by the following loop, which should always be used as a source of
symmetry information in preference to the above space-group names.
They are only intended as comments.
;
_exptl_bruker_absorpt_correction_t_ratio 0.9634
_shelx_estimated_absorpt_t_min 0.969
_shelx_estimated_absorpt_t_max 0.993
_bruker_diffrn_measurement_temperature_device 'Oxford Cryostream 1000'
_diffrn_measurement_bruker_total_exposure_time 20010.0
_diffrn_reflns_bruker_av_norm_i 516.272
_diffrn_reflns_bruker_number_gt 39885
_computing_bruker_data_scaling 'SADABS-2016/2 - Bruker AXS area detector scaling and absorption correction'
_geom_details
; All esds (except the esd in the dihedral angle between two l.s. planes)
 are estimated using the full covariance matrix.  The cell esds are taken
 into account individually in the estimation of esds in distances, angles
 and torsion angles; correlations between esds in cell parameters are only
 used when they are defined by crystal symmetry.  An approximate (isotropic)
 treatment of cell esds is used for estimating esds involving l.s. planes.
;

loop_
_space_group_symop_operation_xyz
'x, y, z'
'-x, -y, -z'

loop_
_atom_site_label
_atom_site_type_symbol
_atom_site_fract_x
_atom_site_fract_y
_atom_site_fract_z
_atom_site_U_iso_or_equiv
_atom_site_adp_type
_atom_site_occupancy
_atom_site_site_symmetry_order
_atom_site_calc_flag
_atom_site_refinement_flags_posn
_atom_site_refinement_flags_adp
_atom_site_refinement_flags_occupancy
_atom_site_disorder_assembly
_atom_site_disorder_group
S1 S 0.89471(6) 0.67429(6) 0.23558(4) 0.0454(2) Uani 1 1 d . . . . .
N1 N 0.93201(19) 0.60210(19) 0.34037(12) 0.0408(4) Uani 1 1 d . . . . .
O1 O 0.74694(19) 0.20572(16) 0.17261(11) 0.0476(4) Uani 1 1 d D . . . .
O2 O 0.97701(19) 0.6321(2) 0.15935(12) 0.0680(6) Uani 1 1 d . . . . .
O3 O 0.9280(2) 0.82352(17) 0.27050(13) 0.0664(6) Uani 1 1 d . . . . .
C1 C 0.8659(2) 0.6327(2) 0.43114(15) 0.0380(5) Uani 1 1 d . . . . .
C2 C 0.9155(3) 0.7703(3) 0.48606(17) 0.0455(5) Uani 1 1 d . . . . .
C3 C 0.8495(3) 0.7977(3) 0.57295(17) 0.0466(5) Uani 1 1 d . . . . .
C4 C 0.7353(3) 0.6870(3) 0.60583(17) 0.0442(5) Uani 1 1 d . . . . .
C5 C 0.6872(2) 0.5494(2) 0.55208(15) 0.0391(5) Uani 1 1 d . . . . .
H5 H 0.611307 0.475716 0.575215 0.047 Uiso 1 1 calc R U . . .
C6 C 0.7509(2) 0.5193(2) 0.46338(14) 0.0357(4) Uani 1 1 d . . . . .
C7 C 0.7036(2) 0.3752(2) 0.40574(14) 0.0364(4) Uani 1 1 d . . . . .
H7 H 0.611916 0.305734 0.416336 0.044 Uiso 1 1 calc R U . . .
C8 C 0.7889(2) 0.3408(2) 0.33810(14) 0.0372(5) Uani 1 1 d . . . . .
C9 C 0.9365(2) 0.4550(2) 0.32269(15) 0.0414(5) Uani 1 1 d . . . . .
H9A H 1.021918 0.449605 0.370021 0.050 Uiso 1 1 calc R U . . .
H9B H 0.956937 0.436084 0.252164 0.050 Uiso 1 1 calc R U . . .
C10 C 0.7577(3) 0.1922(2) 0.28015(16) 0.0437(5) Uani 1 1 d . . . . .
H10 H 0.848120 0.164474 0.298932 0.052 Uiso 1 1 calc R U . . .
C11 C 0.6157(2) 0.0784(2) 0.30633(15) 0.0419(5) Uani 1 1 d . . . . .
C12 C 0.4666(3) 0.0607(3) 0.26174(18) 0.0588(7) Uani 1 1 d . . . . .
H12 H 0.451512 0.119026 0.213353 0.071 Uiso 1 1 calc R U . . .
C13 C 0.3396(3) -0.0437(3) 0.28906(19) 0.0644(8) Uani 1 1 d . . . . .
H13 H 0.239556 -0.055578 0.258780 0.077 Uiso 1 1 calc R U . . .
C14 C 0.3617(3) -0.1296(3) 0.36097(18) 0.0580(7) Uani 1 1 d . . . . .
H14 H 0.276768 -0.199380 0.379516 0.070 Uiso 1 1 calc R U . . .
C15 C 0.5093(3) -0.1120(2) 0.40523(18) 0.0508(6) Uani 1 1 d . . . . .
H15 H 0.524211 -0.170171 0.453766 0.061 Uiso 1 1 calc R U . . .
C16 C 0.6357(3) -0.0087(2) 0.37821(15) 0.0413(5) Uani 1 1 d . . . . .
H16 H 0.735383 0.002460 0.408721 0.050 Uiso 1 1 calc R U . . .
C17 C 0.7562(10) 0.0868(8) 0.1117(7) 0.049(2) Uani 0.534(5) 1 d D U P A 1
H17 H 0.669780 0.001931 0.121703 0.058 Uiso 0.534(5) 1 calc R U P A 1
C18 C 0.9022(6) 0.0537(5) 0.1273(4) 0.0631(15) Uani 0.534(5) 1 d D U P A 1
H18A H 0.987902 0.134179 0.114978 0.095 Uiso 0.534(5) 1 calc R U P A 1
H18B H 0.892665 -0.029319 0.079402 0.095 Uiso 0.534(5) 1 calc R U P A 1
H18C H 0.920142 0.035002 0.197398 0.095 Uiso 0.534(5) 1 calc R U P A 1
C19 C 0.7228(9) 0.1216(8) 0.0044(4) 0.0714(17) Uani 0.534(5) 1 d D U P A 1
H19A H 0.629872 0.145144 -0.001052 0.107 Uiso 0.534(5) 1 calc R U P A 1
H19B H 0.708848 0.040046 -0.046204 0.107 Uiso 0.534(5) 1 calc R U P A 1
H19C H 0.808282 0.202044 -0.008160 0.107 Uiso 0.534(5) 1 calc R U P A 1
C17' C 0.8010(9) 0.1234(8) 0.0998(7) 0.0336(17) Uani 0.466(5) 1 d D U P A 2
H17' H 0.908626 0.138206 0.127888 0.040 Uiso 0.466(5) 1 calc R U P A 2
C18' C 0.7164(6) -0.0383(5) 0.0777(4) 0.0443(14) Uani 0.466(5) 1 d D U P A 2
H18D H 0.711735 -0.077500 0.142110 0.066 Uiso 0.466(5) 1 calc R U P A 2
H18E H 0.771199 -0.081038 0.033764 0.066 Uiso 0.466(5) 1 calc R U P A 2
H18F H 0.612852 -0.058269 0.043225 0.066 Uiso 0.466(5) 1 calc R U P A 2
C19' C 0.8074(7) 0.1908(6) 0.0001(4) 0.0417(12) Uani 0.466(5) 1 d D U P A 2
H19D H 0.703649 0.173341 -0.032882 0.063 Uiso 0.466(5) 1 calc R U P A 2
H19E H 0.860355 0.149181 -0.046165 0.063 Uiso 0.466(5) 1 calc R U P A 2
H19F H 0.862240 0.292379 0.016289 0.063 Uiso 0.466(5) 1 calc R U P A 2
C20 C 0.6926(12) 0.5909(17) 0.189(2) 0.029(3) Uani 0.465(15) 1 d D U P B 1
C21 C 0.6185(12) 0.4542(11) 0.1388(10) 0.033(2) Uani 0.465(15) 1 d D U P B 1
H21 H 0.674722 0.394993 0.122992 0.039 Uiso 0.465(15) 1 calc R U P B 1
C22 C 0.4591(12) 0.4046(10) 0.1122(9) 0.0342(19) Uani 0.465(15) 1 d D U P B 1
H22 H 0.407937 0.311686 0.077880 0.041 Uiso 0.465(15) 1 calc R U P B 1
C23 C 0.3746(9) 0.4918(11) 0.1361(9) 0.0334(17) Uani 0.465(15) 1 d D U P B 1
C24 C 0.4523(10) 0.6291(11) 0.1873(7) 0.0436(17) Uani 0.465(15) 1 d D U P B 1
H24 H 0.396538 0.688550 0.203601 0.052 Uiso 0.465(15) 1 calc R U P B 1
C25 C 0.6111(12) 0.6795(11) 0.2147(9) 0.040(2) Uani 0.465(15) 1 d D U P B 1
H25 H 0.662675 0.771610 0.250307 0.048 Uiso 0.465(15) 1 calc R U P B 1
C26 C 0.1990(8) 0.4354(12) 0.1071(6) 0.0534(19) Uani 0.465(15) 1 d D U P B 1
H26A H 0.170655 0.371700 0.042436 0.080 Uiso 0.465(15) 1 calc R U P B 1
H26B H 0.163541 0.514481 0.099782 0.080 Uiso 0.465(15) 1 calc R U P B 1
H26C H 0.151983 0.384513 0.160847 0.080 Uiso 0.465(15) 1 calc R U P B 1
C20' C 0.6969(12) 0.5992(15) 0.1946(17) 0.032(2) Uani 0.535(15) 1 d D U P B 2
C21' C 0.6504(10) 0.4711(10) 0.1235(8) 0.0328(17) Uani 0.535(15) 1 d D U P B 2
H21' H 0.724292 0.437168 0.098461 0.039 Uiso 0.535(15) 1 calc R U P B 2
C22' C 0.4940(10) 0.3967(10) 0.0915(7) 0.0355(16) Uani 0.535(15) 1 d D U P B 2
H22' H 0.463859 0.312164 0.044993 0.043 Uiso 0.535(15) 1 calc R U P B 2
C23' C 0.3808(8) 0.4442(10) 0.1266(7) 0.0353(17) Uani 0.535(15) 1 d D U P B 2
C24' C 0.4278(8) 0.5728(10) 0.1944(6) 0.0394(14) Uani 0.535(15) 1 d D U P B 2
H24' H 0.353295 0.607926 0.216931 0.047 Uiso 0.535(15) 1 calc R U P B 2
C25' C 0.5841(10) 0.6494(9) 0.2288(8) 0.0363(17) Uani 0.535(15) 1 d D U P B 2
H25' H 0.613376 0.734392 0.274778 0.044 Uiso 0.535(15) 1 calc R U P B 2
C26' C 0.2093(7) 0.3639(11) 0.0929(5) 0.055(2) Uani 0.535(15) 1 d D U P B 2
H26D H 0.163297 0.425365 0.060782 0.082 Uiso 0.535(15) 1 calc R U P B 2
H26E H 0.160547 0.334730 0.152632 0.082 Uiso 0.535(15) 1 calc R U P B 2
H26F H 0.195085 0.280639 0.043903 0.082 Uiso 0.535(15) 1 calc R U P B 2
H4 H 0.689(3) 0.708(2) 0.6651(19) 0.052(6) Uiso 1 1 d . . . . .
H2 H 0.993(3) 0.844(3) 0.4630(19) 0.055(7) Uiso 1 1 d . . . . .
H3 H 0.882(3) 0.895(3) 0.6078(18) 0.048(6) Uiso 1 1 d . . . . .

loop_
_atom_site_aniso_label
_atom_site_aniso_U_11
_atom_site_aniso_U_22
_atom_site_aniso_U_33
_atom_site_aniso_U_23
_atom_site_aniso_U_13
_atom_site_aniso_U_12
S1 0.0317(3) 0.0580(4) 0.0336(3) 0.0172(2) 0.0009(2) -0.0028(2)
N1 0.0288(9) 0.0575(11) 0.0294(8) 0.0105(7) 0.0019(7) 0.0061(7)
O1 0.0652(10) 0.0520(9) 0.0382(8) 0.0157(7) 0.0206(7) 0.0301(8)
O2 0.0386(9) 0.1286(17) 0.0380(9) 0.0314(10) 0.0131(7) 0.0228(10)
O3 0.0688(12) 0.0448(9) 0.0507(10) 0.0187(7) -0.0106(8) -0.0232(8)
C1 0.0265(10) 0.0547(12) 0.0293(10) 0.0105(8) -0.0024(8) 0.0102(9)
C2 0.0381(12) 0.0528(13) 0.0387(11) 0.0117(10) -0.0022(9) 0.0077(10)
C3 0.0447(12) 0.0519(13) 0.0420(12) 0.0056(10) -0.0031(10) 0.0184(10)
C4 0.0389(12) 0.0606(14) 0.0393(11) 0.0085(10) 0.0034(9) 0.0257(10)
C5 0.0296(10) 0.0539(12) 0.0375(11) 0.0129(9) 0.0035(8) 0.0178(9)
C6 0.0252(9) 0.0524(12) 0.0306(10) 0.0111(8) -0.0004(7) 0.0149(8)
C7 0.0262(9) 0.0509(12) 0.0308(10) 0.0134(8) 0.0030(8) 0.0099(8)
C8 0.0294(10) 0.0548(12) 0.0280(9) 0.0127(8) 0.0037(8) 0.0136(9)
C9 0.0285(10) 0.0614(13) 0.0315(10) 0.0069(9) 0.0031(8) 0.0122(9)
C10 0.0416(12) 0.0567(13) 0.0394(11) 0.0181(10) 0.0126(9) 0.0208(10)
C11 0.0388(11) 0.0509(12) 0.0321(10) 0.0021(9) 0.0117(9) 0.0097(9)
C12 0.0483(14) 0.0883(19) 0.0405(12) 0.0172(12) 0.0090(10) 0.0217(13)
C13 0.0357(13) 0.095(2) 0.0454(14) -0.0106(13) 0.0069(10) 0.0067(13)
C14 0.0571(15) 0.0513(13) 0.0439(13) -0.0129(11) 0.0232(11) -0.0082(11)
C15 0.0650(16) 0.0350(11) 0.0435(12) -0.0017(9) 0.0170(11) 0.0053(10)
C16 0.0460(12) 0.0378(11) 0.0346(10) -0.0040(8) 0.0065(9) 0.0100(9)
C17 0.069(6) 0.032(4) 0.038(3) -0.002(3) 0.007(3) 0.011(3)
C18 0.088(4) 0.055(3) 0.058(3) 0.014(2) 0.017(3) 0.035(3)
C19 0.094(5) 0.083(4) 0.046(3) 0.001(3) 0.011(3) 0.044(4)
C17' 0.030(3) 0.029(4) 0.037(3) -0.001(3) 0.001(2) 0.008(3)
C18' 0.047(3) 0.038(3) 0.045(3) 0.001(2) 0.008(2) 0.013(2)
C19' 0.038(3) 0.056(3) 0.029(2) 0.006(2) 0.006(2) 0.013(2)
C20 0.022(4) 0.036(5) 0.024(4) 0.009(4) -0.001(3) 0.005(3)
C21 0.036(4) 0.028(3) 0.035(4) 0.008(3) 0.002(3) 0.013(3)
C22 0.033(4) 0.031(3) 0.032(4) 0.003(3) 0.002(3) 0.005(3)
C23 0.035(3) 0.038(4) 0.028(3) 0.003(3) 0.006(2) 0.014(3)
C24 0.046(3) 0.044(4) 0.041(3) 0.000(3) 0.010(3) 0.018(3)
C25 0.043(4) 0.036(4) 0.034(3) 0.002(3) 0.004(3) 0.008(3)
C26 0.044(3) 0.069(5) 0.045(3) 0.008(3) 0.002(2) 0.017(3)
C20' 0.044(4) 0.023(3) 0.025(4) 0.006(3) 0.002(3) 0.007(3)
C21' 0.029(3) 0.035(3) 0.029(3) 0.006(2) 0.002(2) 0.004(2)
C22' 0.033(3) 0.043(3) 0.025(3) 0.002(2) 0.002(2) 0.006(2)
C23' 0.037(3) 0.037(4) 0.025(2) 0.005(3) 0.005(2) 0.004(3)
C24' 0.032(2) 0.043(4) 0.043(3) 0.012(3) 0.0148(19) 0.008(3)
C25' 0.038(3) 0.034(3) 0.034(3) 0.006(2) 0.012(2) 0.007(2)
C26' 0.032(3) 0.075(5) 0.043(3) 0.006(3) 0.0054(19) 0.001(3)

loop_
_atom_type_symbol
_atom_type_description
_atom_type_scat_dispersion_real
_atom_type_scat_dispersion_imag
_atom_type_scat_source
C C 0.0033 0.0016 'International Tables Vol C Tables 4.2.6.8 and 6.1.1.4'
H H 0.0000 0.0000 'International Tables Vol C Tables 4.2.6.8 and 6.1.1.4'
N N 0.0061 0.0033 'International Tables Vol C Tables 4.2.6.8 and 6.1.1.4'
O O 0.0106 0.0060 'International Tables Vol C Tables 4.2.6.8 and 6.1.1.4'
S S 0.1246 0.1234 'International Tables Vol C Tables 4.2.6.8 and 6.1.1.4'

loop_
_geom_angle_atom_site_label_1
_geom_angle_atom_site_label_2
_geom_angle_atom_site_label_3
_geom_angle
_geom_angle_site_symmetry_1
_geom_angle_site_symmetry_3
_geom_angle_publ_flag
O2 S1 O3 120.04(12) . . ?
O2 S1 N1 105.78(10) . . ?
O3 S1 N1 106.38(9) . . ?
O2 S1 C20' 110.1(6) . . ?
O3 S1 C20' 106.9(4) . . ?
N1 S1 C20' 106.9(8) . . ?
O2 S1 C20 107.4(6) . . ?
O3 S1 C20 109.2(5) . . ?
N1 S1 C20 107.4(9) . . ?
C1 N1 C9 114.81(16) . . ?
C1 N1 S1 117.09(14) . . ?
C9 N1 S1 117.12(13) . . ?
C17 O1 C10 112.3(4) . . ?
C10 O1 C17' 122.2(4) . . ?
C2 C1 C6 120.84(19) . . ?
C2 C1 N1 121.01(18) . . ?
C6 C1 N1 118.14(18) . . ?
C3 C2 C1 120.1(2) . . ?
C3 C2 H2 120.7(15) . . ?
C1 C2 H2 119.2(15) . . ?
C4 C3 C2 119.9(2) . . ?
C4 C3 H3 121.5(14) . . ?
C2 C3 H3 118.6(14) . . ?
C5 C4 C3 120.1(2) . . ?
C5 C4 H4 121.0(14) . . ?
C3 C4 H4 118.9(14) . . ?
C4 C5 C6 121.1(2) . . ?
C4 C5 H5 119.5 . . ?
C6 C5 H5 119.5 . . ?
C5 C6 C1 117.96(19) . . ?
C5 C6 C7 122.31(18) . . ?
C1 C6 C7 119.72(18) . . ?
C8 C7 C6 121.39(18) . . ?
C8 C7 H7 119.3 . . ?
C6 C7 H7 119.3 . . ?
C7 C8 C9 118.14(19) . . ?
C7 C8 C10 125.90(18) . . ?
C9 C8 C10 115.79(17) . . ?
N1 C9 C8 113.55(17) . . ?
N1 C9 H9A 108.9 . . ?
C8 C9 H9A 108.9 . . ?
N1 C9 H9B 108.9 . . ?
C8 C9 H9B 108.9 . . ?
H9A C9 H9B 107.7 . . ?
O1 C10 C11 112.63(18) . . ?
O1 C10 C8 106.36(16) . . ?
C11 C10 C8 113.57(17) . . ?
O1 C10 H10 108.0 . . ?
C11 C10 H10 108.0 . . ?
C8 C10 H10 108.0 . . ?
C16 C11 C12 119.0(2) . . ?
C16 C11 C10 118.84(19) . . ?
C12 C11 C10 122.1(2) . . ?
C11 C12 C13 120.2(2) . . ?
C11 C12 H12 119.9 . . ?
C13 C12 H12 119.9 . . ?
C14 C13 C12 119.9(2) . . ?
C14 C13 H13 120.0 . . ?
C12 C13 H13 120.0 . . ?
C15 C14 C13 119.9(2) . . ?
C15 C14 H14 120.1 . . ?
C13 C14 H14 120.1 . . ?
C14 C15 C16 120.4(2) . . ?
C14 C15 H15 119.8 . . ?
C16 C15 H15 119.8 . . ?
C15 C16 C11 120.6(2) . . ?
C15 C16 H16 119.7 . . ?
C11 C16 H16 119.7 . . ?
O1 C17 C18 118.7(6) . . ?
O1 C17 C19 100.7(6) . . ?
C18 C17 C19 112.6(6) . . ?
O1 C17 H17 108.1 . . ?
C18 C17 H17 108.1 . . ?
C19 C17 H17 108.1 . . ?
C17 C18 H18A 109.5 . . ?
C17 C18 H18B 109.5 . . ?
H18A C18 H18B 109.5 . . ?
C17 C18 H18C 109.5 . . ?
H18A C18 H18C 109.5 . . ?
H18B C18 H18C 109.5 . . ?
C17 C19 H19A 109.5 . . ?
C17 C19 H19B 109.5 . . ?
H19A C19 H19B 109.5 . . ?
C17 C19 H19C 109.5 . . ?
H19A C19 H19C 109.5 . . ?
H19B C19 H19C 109.5 . . ?
O1 C17' C19' 107.2(6) . . ?
O1 C17' C18' 118.3(5) . . ?
C19' C17' C18' 111.3(6) . . ?
O1 C17' H17' 106.4 . . ?
C19' C17' H17' 106.4 . . ?
C18' C17' H17' 106.4 . . ?
C17' C18' H18D 109.5 . . ?
C17' C18' H18E 109.5 . . ?
H18D C18' H18E 109.5 . . ?
C17' C18' H18F 109.5 . . ?
H18D C18' H18F 109.5 . . ?
H18E C18' H18F 109.5 . . ?
C17' C19' H19D 109.5 . . ?
C17' C19' H19E 109.5 . . ?
H19D C19' H19E 109.5 . . ?
C17' C19' H19F 109.5 . . ?
H19D C19' H19F 109.5 . . ?
H19E C19' H19F 109.5 . . ?
C21 C20 C25 121.3(8) . . ?
C21 C20 S1 127.0(9) . . ?
C25 C20 S1 111.5(9) . . ?
C20 C21 C22 119.3(8) . . ?
C20 C21 H21 120.4 . . ?
C22 C21 H21 120.4 . . ?
C21 C22 C23 120.6(7) . . ?
C21 C22 H22 119.7 . . ?
C23 C22 H22 119.7 . . ?
C24 C23 C22 118.9(6) . . ?
C24 C23 C26 121.0(7) . . ?
C22 C23 C26 120.1(7) . . ?
C25 C24 C23 121.0(7) . . ?
C25 C24 H24 119.5 . . ?
C23 C24 H24 119.5 . . ?
C24 C25 C20 118.9(7) . . ?
C24 C25 H25 120.6 . . ?
C20 C25 H25 120.6 . . ?
C23 C26 H26A 109.5 . . ?
C23 C26 H26B 109.5 . . ?
H26A C26 H26B 109.5 . . ?
C23 C26 H26C 109.5 . . ?
H26A C26 H26C 109.5 . . ?
H26B C26 H26C 109.5 . . ?
C25' C20' C21' 119.2(7) . . ?
C25' C20' S1 126.1(8) . . ?
C21' C20' S1 114.6(7) . . ?
C22' C21' C20' 119.3(7) . . ?
C22' C21' H21' 120.4 . . ?
C20' C21' H21' 120.4 . . ?
C21' C22' C23' 122.0(6) . . ?
C21' C22' H22' 119.0 . . ?
C23' C22' H22' 119.0 . . ?
C22' C23' C24' 118.3(6) . . ?
C22' C23' C26' 122.7(6) . . ?
C24' C23' C26' 119.0(6) . . ?
C25' C24' C23' 121.1(6) . . ?
C25' C24' H24' 119.5 . . ?
C23' C24' H24' 119.5 . . ?
C24' C25' C20' 120.1(7) . . ?
C24' C25' H25' 120.0 . . ?
C20' C25' H25' 120.0 . . ?
C23' C26' H26D 109.5 . . ?
C23' C26' H26E 109.5 . . ?
H26D C26' H26E 109.5 . . ?
C23' C26' H26F 109.5 . . ?
H26D C26' H26F 109.5 . . ?
H26E C26' H26F 109.5 . . ?

loop_
_geom_bond_atom_site_label_1
_geom_bond_atom_site_label_2
_geom_bond_distance
_geom_bond_site_symmetry_2
_geom_bond_publ_flag
S1 O2 1.4238(18) . ?
S1 O3 1.4326(18) . ?
S1 N1 1.6639(17) . ?
S1 C20' 1.728(10) . ?
S1 C20 1.781(10) . ?
N1 C1 1.437(3) . ?
N1 C9 1.479(3) . ?
O1 C17 1.394(8) . ?
O1 C10 1.418(2) . ?
O1 C17' 1.429(8) . ?
C1 C2 1.388(3) . ?
C1 C6 1.401(3) . ?
C2 C3 1.386(3) . ?
C2 H2 0.94(3) . ?
C3 C4 1.385(3) . ?
C3 H3 0.96(2) . ?
C4 C5 1.383(3) . ?
C4 H4 0.96(2) . ?
C5 C6 1.400(3) . ?
C5 H5 0.9300 . ?
C6 C7 1.457(3) . ?
C7 C8 1.334(3) . ?
C7 H7 0.9300 . ?
C8 C9 1.502(3) . ?
C8 C10 1.517(3) . ?
C9 H9A 0.9700 . ?
C9 H9B 0.9700 . ?
C10 C11 1.514(3) . ?
C10 H10 0.9800 . ?
C11 C16 1.379(3) . ?
C11 C12 1.385(3) . ?
C12 C13 1.388(4) . ?
C12 H12 0.9300 . ?
C13 C14 1.376(4) . ?
C13 H13 0.9300 . ?
C14 C15 1.371(4) . ?
C14 H14 0.9300 . ?
C15 C16 1.378(3) . ?
C15 H15 0.9300 . ?
C16 H16 0.9300 . ?
C17 C18 1.491(10) . ?
C17 C19 1.501(10) . ?
C17 H17 0.9800 . ?
C18 H18A 0.9600 . ?
C18 H18B 0.9600 . ?
C18 H18C 0.9600 . ?
C19 H19A 0.9600 . ?
C19 H19B 0.9600 . ?
C19 H19C 0.9600 . ?
C17' C19' 1.518(9) . ?
C17' C18' 1.522(8) . ?
C17' H17' 0.9800 . ?
C18' H18D 0.9600 . ?
C18' H18E 0.9600 . ?
C18' H18F 0.9600 . ?
C19' H19D 0.9600 . ?
C19' H19E 0.9600 . ?
C19' H19F 0.9600 . ?
C20 C21 1.364(12) . ?
C20 C25 1.379(12) . ?
C21 C22 1.380(11) . ?
C21 H21 0.9300 . ?
C22 C23 1.384(9) . ?
C22 H22 0.9300 . ?
C23 C24 1.379(8) . ?
C23 C26 1.519(9) . ?
C24 C25 1.376(11) . ?
C24 H24 0.9300 . ?
C25 H25 0.9300 . ?
C26 H26A 0.9600 . ?
C26 H26B 0.9600 . ?
C26 H26C 0.9600 . ?
C20' C25' 1.392(12) . ?
C20' C21' 1.413(11) . ?
C21' C22' 1.380(10) . ?
C21' H21' 0.9300 . ?
C22' C23' 1.383(8) . ?
C22' H22' 0.9300 . ?
C23' C24' 1.393(8) . ?
C23' C26' 1.510(7) . ?
C24' C25' 1.388(9) . ?
C24' H24' 0.9300 . ?
C25' H25' 0.9300 . ?
C26' H26D 0.9600 . ?
C26' H26E 0.9600 . ?
C26' H26F 0.9600 . ?

loop_
_geom_hbond_atom_site_label_D
_geom_hbond_atom_site_label_H
_geom_hbond_atom_site_label_A
_geom_hbond_distance_DH
_geom_hbond_distance_HA
_geom_hbond_distance_DA
_geom_hbond_angle_DHA
_geom_hbond_site_symmetry_A
_geom_hbond_publ_flag
C9 H9B O2 0.97 2.37 2.874(3) 112.0 . yes
C18^a H18C^a O3 0.96 2.42 3.154(5) 133.0 1_545 yes
C21^a H21^a O1 0.93 2.33 3.137(11) 144.7 . yes
C25^a H25^a O3 0.93 2.31 2.773(10) 110.4 . yes
C21'^b H21'^b O1 0.93 2.65 3.167(11) 115.4 . yes
C9 H9B O2 0.97 2.37 2.874(3) 112.0 . yes
C18^a H18C^a O3 0.96 2.42 3.154(5) 133.0 1_545 yes
C21^a H21^a O1 0.93 2.33 3.137(11) 144.7 . yes
C25^a H25^a O3 0.93 2.31 2.773(10) 110.4 . yes
C21'^b H21'^b O1 0.93 2.65 3.167(11) 115.4 . yes

loop_
_geom_torsion_atom_site_label_1
_geom_torsion_atom_site_label_2
_geom_torsion_atom_site_label_3
_geom_torsion_atom_site_label_4
_geom_torsion
_geom_torsion_site_symmetry_1
_geom_torsion_site_symmetry_2
_geom_torsion_site_symmetry_3
_geom_torsion_site_symmetry_4
_geom_torsion_publ_flag
O2 S1 N1 C1 178.00(15) . . . . ?
O3 S1 N1 C1 49.29(17) . . . . ?
C20' S1 N1 C1 -64.6(4) . . . . ?
C20 S1 N1 C1 -67.6(5) . . . . ?
O2 S1 N1 C9 -39.67(17) . . . . ?
O3 S1 N1 C9 -168.38(14) . . . . ?
C20' S1 N1 C9 77.7(4) . . . . ?
C20 S1 N1 C9 74.8(5) . . . . ?
C9 N1 C1 C2 149.11(18) . . . . ?
S1 N1 C1 C2 -67.7(2) . . . . ?
C9 N1 C1 C6 -30.2(2) . . . . ?
S1 N1 C1 C6 112.94(18) . . . . ?
C6 C1 C2 C3 -1.1(3) . . . . ?
N1 C1 C2 C3 179.55(18) . . . . ?
C1 C2 C3 C4 0.9(3) . . . . ?
C2 C3 C4 C5 0.0(3) . . . . ?
C3 C4 C5 C6 -0.7(3) . . . . ?
C4 C5 C6 C1 0.5(3) . . . . ?
C4 C5 C6 C7 179.43(18) . . . . ?
C2 C1 C6 C5 0.4(3) . . . . ?
N1 C1 C6 C5 179.77(16) . . . . ?
C2 C1 C6 C7 -178.55(18) . . . . ?
N1 C1 C6 C7 0.8(3) . . . . ?
C5 C6 C7 C8 -163.65(18) . . . . ?
C1 C6 C7 C8 15.3(3) . . . . ?
C6 C7 C8 C9 0.1(3) . . . . ?
C6 C7 C8 C10 175.09(17) . . . . ?
C1 N1 C9 C8 44.0(2) . . . . ?
S1 N1 C9 C8 -99.19(17) . . . . ?
C7 C8 C9 N1 -29.2(2) . . . . ?
C10 C8 C9 N1 155.27(16) . . . . ?
C17 O1 C10 C11 -69.6(4) . . . . ?
C17' O1 C10 C11 -89.8(4) . . . . ?
C17 O1 C10 C8 165.4(4) . . . . ?
C17' O1 C10 C8 145.2(4) . . . . ?
C7 C8 C10 O1 123.9(2) . . . . ?
C9 C8 C10 O1 -61.0(2) . . . . ?
C7 C8 C10 C11 -0.6(3) . . . . ?
C9 C8 C10 C11 174.53(17) . . . . ?
O1 C10 C11 C16 140.54(19) . . . . ?
C8 C10 C11 C16 -98.5(2) . . . . ?
O1 C10 C11 C12 -40.6(3) . . . . ?
C8 C10 C11 C12 80.4(3) . . . . ?
C16 C11 C12 C13 -0.2(3) . . . . ?
C10 C11 C12 C13 -179.1(2) . . . . ?
C11 C12 C13 C14 0.3(4) . . . . ?
C12 C13 C14 C15 -0.2(4) . . . . ?
C13 C14 C15 C16 0.1(3) . . . . ?
C14 C15 C16 C11 -0.1(3) . . . . ?
C12 C11 C16 C15 0.1(3) . . . . ?
C10 C11 C16 C15 179.03(19) . . . . ?
C10 O1 C17 C18 -63.2(6) . . . . ?
C10 O1 C17 C19 173.5(4) . . . . ?
C10 O1 C17' C19' -166.5(3) . . . . ?
C10 O1 C17' C18' 66.7(8) . . . . ?
O2 S1 C20 C21 41(3) . . . . ?
O3 S1 C20 C21 173(2) . . . . ?
N1 S1 C20 C21 -73(2) . . . . ?
O2 S1 C20 C25 -143.4(15) . . . . ?
O3 S1 C20 C25 -12(2) . . . . ?
N1 S1 C20 C25 103.2(17) . . . . ?
C25 C20 C21 C22 1(3) . . . . ?
S1 C20 C21 C22 176.8(15) . . . . ?
C20 C21 C22 C23 0(2) . . . . ?
C21 C22 C23 C24 -0.2(15) . . . . ?
C21 C22 C23 C26 -179.5(9) . . . . ?
C22 C23 C24 C25 -0.1(14) . . . . ?
C26 C23 C24 C25 179.2(9) . . . . ?
C23 C24 C25 C20 1.1(19) . . . . ?
C21 C20 C25 C24 -2(3) . . . . ?
S1 C20 C25 C24 -177.7(10) . . . . ?
O2 S1 C20' C25' -157.8(17) . . . . ?
O3 S1 C20' C25' -26(2) . . . . ?
N1 S1 C20' C25' 87.7(19) . . . . ?
O2 S1 C20' C21' 25.5(18) . . . . ?
O3 S1 C20' C21' 157.4(14) . . . . ?
N1 S1 C20' C21' -89.0(16) . . . . ?
C25' C20' C21' C22' -2(3) . . . . ?
S1 C20' C21' C22' 175.4(11) . . . . ?
C20' C21' C22' C23' 0.3(18) . . . . ?
C21' C22' C23' C24' 1.5(13) . . . . ?
C21' C22' C23' C26' -179.7(8) . . . . ?
C22' C23' C24' C25' -2.1(11) . . . . ?
C26' C23' C24' C25' 179.0(7) . . . . ?
C23' C24' C25' C20' 0.9(16) . . . . ?
C21' C20' C25' C24' 1(3) . . . . ?
S1 C20' C25' C24' -175.6(13) . . . . ?

loop_
_bruker_diffrn_runs_axis
_bruker_diffrn_runs_distance
_bruker_diffrn_runs_theta
_bruker_diffrn_runs_omega
_bruker_diffrn_runs_phi
_bruker_diffrn_runs_chi
_bruker_diffrn_runs_width
_bruker_diffrn_runs_images
_bruker_diffrn_runs_time
_bruker_diffrn_runs_wavelength
_bruker_diffrn_runs_voltage
_bruker_diffrn_runs_current
_bruker_diffrn_runs_temperature
Phi 50.0 0.0 0.0 0.0 54.74 1.0 180 1.0 0.71073 50.0 1.4 293.84999999999997
Phi 50.0 0.0 0.0 180.0 54.74 1.0 180 1.0 0.71073 50.0 1.4 293.84999999999997
Phi 50.0 0.0 0.0 180.0 54.74 1.0 180 1.0 0.71073 50.0 1.4 293.84999999999997
Phi 50.0 0.0 0.0 360.0 54.74 1.0 180 1.0 0.71073 50.0 1.4 293.84999999999997
Phi 50.0 6.4885 0.8580994806285775 0.0 -24.0 0.5 720 6.0 0.71073 50.0 1.4 293.84999999999997
Omega 50.0 8.0065 -35.402 180.0 68.5 0.5 132 6.0 0.71073 50.0 1.4 293.84999999999997
Omega 50.0 9.733 -35.402 0.0 68.5 0.5 139 6.0 0.71073 50.0 1.4 293.84999999999997
Omega 50.0 6.4885 4.987 153.0 -44.5 0.5 245 6.0 0.71073 50.0 1.4 293.84999999999997
Phi 50.0 6.4885 -88.1538994806286 0.0 24.0 0.5 720 6.0 0.71073 50.0 1.4 293.84999999999997
Omega 50.0 8.0065 -35.402 108.0 68.5 0.5 132 6.0 0.71073 50.0 1.4 293.84999999999997
Omega 50.0 6.4885 4.987 51.0 -44.5 0.5 245 6.0 0.71073 50.0 1.4 293.84999999999997
Omega 50.0 8.0065 -35.402 36.0 68.5 0.5 132 6.0 0.71073 50.0 1.4 293.84999999999997
Phi 50.0 6.4885 3.9553831520282565 0.0 -44.5 0.5 720 6.0 0.71073 50.0 1.4 293.84999999999997
